data_4022060
loop_
_publ_author_name
'John Y. L. Chung'
'Raymond J. Cvetovich'
'Mark McLaughlin'
'Joseph Amato'
'Fuh-Rong Tsay'
'Mark Jensen'
'Steve Weissman'
'Daniel Zewge'

_publ_section_title
;
 Synthesis of a Naphthyridone p38 MAP Kinase Inhibitor
;
_journal_name_full 'Journal of Organic Chemistry'
_journal_page_first 8602
_journal_page_last 8609
_journal_paper_doi 10.1021/jo061618f
_journal_volume 71
_journal_year 2006
_chemical_formula_moiety 'C29 H27 Cl2 F2 N3 O'
_chemical_formula_sum 'C29 H27 Cl2 F2 N3 O'
_chemical_formula_weight 542.44
_chemical_name_systematic
; 
 ? 
;
_space_group_IT_number 61
_symmetry_cell_setting orthorhombic
_symmetry_space_group_name_Hall '-P 2ac 2ab'
_symmetry_space_group_name_H-M 'P b c a'
_atom_sites_solution_hydrogens geom
_atom_sites_solution_primary direct
_atom_sites_solution_secondary difmap
_audit_creation_method SHELXL-97
_cell_angle_alpha 90.00
_cell_angle_beta 90.00
_cell_angle_gamma 90.00
_cell_formula_units_Z 8
_cell_length_a 19.223(2)
_cell_length_b 12.3110(15)
_cell_length_c 22.588(3)
_cell_measurement_reflns_used 5225
_cell_measurement_temperature 298(2)
_cell_measurement_theta_max 22.56
_cell_measurement_theta_min 2.16
_cell_volume 5345.6(11)
_computing_cell_refinement 'Bruker SMART'
_computing_data_collection 'Bruker SMART'
_computing_data_reduction 'Bruker SAINT'
_computing_molecular_graphics 'Bruker SHELXTL'
_computing_publication_material 'Bruker SHELXTL'
_computing_structure_refinement 'SHELXL-97 (Sheldrick, 1997)'
_computing_structure_solution 'SHELXS-97 (Sheldrick, 1990)'
_diffrn_ambient_temperature 298(2)
_diffrn_measured_fraction_theta_full 0.998
_diffrn_measured_fraction_theta_max 0.998
_diffrn_measurement_device_type 'CCD area detector'
_diffrn_measurement_method 'phi and omega scans'
_diffrn_radiation_monochromator graphite
_diffrn_radiation_source 'fine-focus sealed tube'
_diffrn_radiation_type MoK\a
_diffrn_radiation_wavelength 0.71073
_diffrn_reflns_av_R_equivalents 0.0701
_diffrn_reflns_av_sigmaI/netI 0.0367
_diffrn_reflns_limit_h_max 24
_diffrn_reflns_limit_h_min -24
_diffrn_reflns_limit_k_max 15
_diffrn_reflns_limit_k_min -15
_diffrn_reflns_limit_l_max 28
_diffrn_reflns_limit_l_min -28
_diffrn_reflns_number 54403
_diffrn_reflns_theta_full 26.42
_diffrn_reflns_theta_max 26.42
_diffrn_reflns_theta_min 1.80
_exptl_absorpt_coefficient_mu 0.284
_exptl_absorpt_correction_type none
_exptl_crystal_colour colorless
_exptl_crystal_density_diffrn 1.348
_exptl_crystal_density_meas 0
_exptl_crystal_density_method 'not measured'
_exptl_crystal_description plate
_exptl_crystal_F_000 2256
_exptl_crystal_size_max 0.22
_exptl_crystal_size_mid 0.18
_exptl_crystal_size_min 0.06
_refine_diff_density_max 0.345
_refine_diff_density_min -0.230
_refine_diff_density_rms 0.042
_refine_ls_extinction_method none
_refine_ls_goodness_of_fit_ref 1.024
_refine_ls_hydrogen_treatment mixed
_refine_ls_matrix_type full
_refine_ls_number_parameters 337
_refine_ls_number_reflns 5495
_refine_ls_number_restraints 0
_refine_ls_restrained_S_all 1.024
_refine_ls_R_factor_all 0.0785
_refine_ls_R_factor_gt 0.0489
_refine_ls_shift/su_max 0.001
_refine_ls_shift/su_mean 0.000
_refine_ls_structure_factor_coef Fsqd
_refine_ls_weighting_details 'calc w=1/[\s^2^(Fo^2^)+(0.0542P)^2^+1.5126P] where P=(Fo^2^+2Fc^2^)/3'
_refine_ls_weighting_scheme calc
_refine_ls_wR_factor_gt 0.1120
_refine_ls_wR_factor_ref 0.1256
_reflns_number_gt 3795
_reflns_number_total 5495
_reflns_threshold_expression >2sigma(I)
_cod_data_source_file jo061618fsi20060807_125729.cif
_cod_depositor_comments
;
The following automatic conversions were performed:
'_symmetry_cell_setting' value 'Orthorhombic' changed to 'orthorhombic'
according to '/home/saulius/struct/CIF-dictionaries/cif_core.dic'
dictionary named 'cif_core.dic' version 2.4.1 from 2010-06-29.

Automatic conversion script
Id: cif_fix_enum 1527 2010-12-29 10:47:43Z saulius 
;
_cod_database_code 4022060

loop_
_symmetry_equiv_pos_as_xyz
'x, y, z'
'-x+1/2, -y, z+1/2'
'-x, y+1/2, -z+1/2'
'x+1/2, -y+1/2, -z'
'-x, -y, -z'
'x-1/2, y, -z-1/2'
'x, -y-1/2, z-1/2'
'-x-1/2, y-1/2, z'

loop_
_atom_site_label
_atom_site_type_symbol
_atom_site_fract_x
_atom_site_fract_y
_atom_site_fract_z
_atom_site_U_iso_or_equiv
_atom_site_adp_type
_atom_site_occupancy
_atom_site_symmetry_multiplicity
_atom_site_calc_flag
_atom_site_refinement_flags
C1 C 0.95776(11) 0.35262(18) 0.41734(10) 0.0420(5) Uani 1 1 d .
C2 C 0.89544(11) 0.37127(18) 0.45187(9) 0.0426(5) Uani 1 1 d .
H2 H 0.8984 0.4156 0.4851 0.051 Uiso 1 1 calc R
C3 C 0.83373(11) 0.32748(16) 0.43799(9) 0.0375(5) Uani 1 1 d .
H3 H 0.7951 0.3434 0.4612 0.045 Uiso 1 1 calc R
C4 C 0.82626(10) 0.25643(15) 0.38795(8) 0.0320(4) Uani 1 1 d .
C5 C 0.76344(10) 0.20967(16) 0.36847(8) 0.0321(4) Uani 1 1 d .
C6 C 0.81921(10) 0.10549(15) 0.29832(9) 0.0337(5) Uani 1 1 d .
C7 C 0.88274(10) 0.14989(17) 0.31273(9) 0.0376(5) Uani 1 1 d .
H7 H 0.9227 0.1278 0.2929 0.045 Uiso 1 1 calc R
C8 C 0.88673(10) 0.22768(16) 0.35693(8) 0.0332(5) Uani 1 1 d .
C9 C 1.00873(10) 0.25260(17) 0.33522(9) 0.0371(5) Uani 1 1 d .
C10 C 1.05386(11) 0.17015(18) 0.35125(9) 0.0406(5) Uani 1 1 d .
C11 C 1.10761(11) 0.13782(19) 0.31467(10) 0.0462(6) Uani 1 1 d .
H11 H 1.1383 0.0836 0.3265 0.055 Uiso 1 1 calc R
C12 C 1.11494(12) 0.1871(2) 0.26068(11) 0.0507(6) Uani 1 1 d .
H12 H 1.1499 0.1641 0.2351 0.061 Uiso 1 1 calc R
C13 C 1.07142(12) 0.2700(2) 0.24365(11) 0.0513(6) Uani 1 1 d .
H13 H 1.0774 0.3035 0.2071 0.062 Uiso 1 1 calc R
C14 C 1.01878(11) 0.30326(18) 0.28116(10) 0.0451(5) Uani 1 1 d .
C15 C 0.69377(10) 0.23589(17) 0.39455(9) 0.0361(5) Uani 1 1 d .
C16 C 0.66950(12) 0.33959(18) 0.40464(9) 0.0413(5) Uani 1 1 d .
C17 C 0.60328(13) 0.3617(2) 0.42482(10) 0.0550(7) Uani 1 1 d .
H17 H 0.5883 0.4326 0.4311 0.066 Uiso 1 1 calc R
C18 C 0.56065(12) 0.2749(3) 0.43525(11) 0.0606(7) Uani 1 1 d .
C19 C 0.58078(13) 0.1705(2) 0.42632(11) 0.0614(7) Uani 1 1 d .
H19 H 0.5506 0.1131 0.4340 0.074 Uiso 1 1 calc R
C20 C 0.64730(11) 0.1516(2) 0.40545(10) 0.0495(6) Uani 1 1 d .
H20 H 0.6614 0.0804 0.3985 0.059 Uiso 1 1 calc R
C21 C 0.82004(13) 0.08421(18) 0.18925(10) 0.0467(6) Uani 1 1 d .
H21A H 0.7830 0.1375 0.1867 0.056 Uiso 1 1 calc R
H21B H 0.8640 0.1227 0.1875 0.056 Uiso 1 1 calc R
C22 C 0.81491(13) 0.0073(2) 0.13712(10) 0.0526(6) Uani 1 1 d .
H22A H 0.8188 0.0480 0.1005 0.063 Uiso 1 1 calc R
H22B H 0.8529 -0.0444 0.1386 0.063 Uiso 1 1 calc R
C23 C 0.81483(10) 0.02452(16) 0.24804(9) 0.0362(5) Uani 1 1 d .
H23 H 0.8552 -0.0238 0.2511 0.043 Uiso 1 1 calc R
C24 C 0.74998(12) -0.04624(17) 0.24743(9) 0.0412(5) Uani 1 1 d .
H24A H 0.7500 -0.0927 0.2821 0.049 Uiso 1 1 calc R
H24B H 0.7091 -0.0002 0.2494 0.049 Uiso 1 1 calc R
C25 C 0.74611(12) -0.11619(18) 0.19218(9) 0.0425(5) Uani 1 1 d .
H25A H 0.7846 -0.1672 0.1922 0.051 Uiso 1 1 calc R
H25B H 0.7032 -0.1576 0.1927 0.051 Uiso 1 1 calc R
C26 C 0.73415(12) -0.11341(17) 0.08292(9) 0.0410(5) Uani 1 1 d .
C27 C 0.78757(13) -0.2031(2) 0.07091(11) 0.0574(7) Uani 1 1 d .
H27A H 0.8332 -0.1717 0.0682 0.086 Uiso 1 1 calc R
H27B H 0.7765 -0.2388 0.0343 0.086 Uiso 1 1 calc R
H27C H 0.7866 -0.2549 0.1026 0.086 Uiso 1 1 calc R
C28 C 0.73325(15) -0.0347(2) 0.03065(11) 0.0641(7) Uani 1 1 d .
H28A H 0.7040 0.0262 0.0399 0.096 Uiso 1 1 calc R
H28B H 0.7155 -0.0711 -0.0038 0.096 Uiso 1 1 calc R
H28C H 0.7797 -0.0097 0.0229 0.096 Uiso 1 1 calc R
C29 C 0.66152(13) -0.1627(2) 0.08753(11) 0.0563(7) Uani 1 1 d .
H29A H 0.6622 -0.2218 0.1152 0.084 Uiso 1 1 calc R
H29B H 0.6473 -0.1890 0.0494 0.084 Uiso 1 1 calc R
H29C H 0.6293 -0.1083 0.1008 0.084 Uiso 1 1 calc R
Cl1 Cl 1.04083(4) 0.10439(6) 0.41801(3) 0.0660(2) Uani 1 1 d .
Cl2 Cl 0.96443(4) 0.40818(7) 0.26025(4) 0.0829(3) Uani 1 1 d .
F1 F 0.71049(7) 0.42549(10) 0.39251(6) 0.0570(4) Uani 1 1 d .
F2 F 0.49555(7) 0.29565(17) 0.45463(8) 0.0936(6) Uani 1 1 d .
N1 N 0.94945(8) 0.27790(14) 0.37115(7) 0.0372(4) Uani 1 1 d .
N2 N 0.76001(8) 0.13652(13) 0.32476(7) 0.0348(4) Uani 1 1 d .
N3 N 0.74882(9) -0.05055(13) 0.13829(7) 0.0356(4) Uani 1 1 d .
O1 O 1.01355(9) 0.39576(15) 0.42575(8) 0.0620(5) Uani 1 1 d .

loop_
_atom_site_aniso_label
_atom_site_aniso_U_11
_atom_site_aniso_U_22
_atom_site_aniso_U_33
_atom_site_aniso_U_23
_atom_site_aniso_U_13
_atom_site_aniso_U_12
C1 0.0404(13) 0.0446(12) 0.0411(12) -0.0083(10) -0.0019(10) -0.0013(10)
C2 0.0451(13) 0.0465(13) 0.0363(12) -0.0124(10) 0.0006(10) 0.0020(10)
C3 0.0397(12) 0.0435(12) 0.0292(11) -0.0037(9) 0.0045(9) 0.0043(10)
C4 0.0336(11) 0.0333(10) 0.0291(10) 0.0019(9) 0.0014(8) 0.0049(9)
C5 0.0335(11) 0.0340(11) 0.0288(10) 0.0040(9) 0.0008(8) 0.0057(9)
C6 0.0358(11) 0.0319(10) 0.0335(11) -0.0010(9) -0.0030(9) 0.0039(9)
C7 0.0314(11) 0.0452(12) 0.0362(11) -0.0091(10) 0.0009(9) 0.0048(9)
C8 0.0325(11) 0.0357(11) 0.0316(11) -0.0011(9) -0.0002(9) 0.0013(9)
C9 0.0278(11) 0.0426(12) 0.0408(12) -0.0096(10) 0.0026(9) -0.0040(9)
C10 0.0370(12) 0.0462(13) 0.0387(12) -0.0067(10) -0.0009(9) -0.0038(10)
C11 0.0337(12) 0.0523(14) 0.0526(14) -0.0113(11) 0.0016(10) 0.0029(10)
C12 0.0385(12) 0.0611(15) 0.0525(15) -0.0144(12) 0.0126(11) -0.0043(11)
C13 0.0505(14) 0.0613(15) 0.0421(13) 0.0004(12) 0.0079(11) -0.0088(13)
C14 0.0404(13) 0.0480(13) 0.0469(13) -0.0018(11) 0.0000(10) -0.0011(10)
C15 0.0326(11) 0.0478(12) 0.0280(10) 0.0025(9) -0.0002(8) 0.0047(9)
C16 0.0423(13) 0.0486(13) 0.0331(11) 0.0003(10) 0.0009(10) 0.0062(11)
C17 0.0525(15) 0.0720(17) 0.0407(13) -0.0071(12) 0.0003(11) 0.0263(14)
C18 0.0326(13) 0.102(2) 0.0473(15) -0.0045(15) 0.0047(11) 0.0094(15)
C19 0.0404(14) 0.085(2) 0.0588(16) 0.0043(15) 0.0077(12) -0.0067(14)
C20 0.0383(13) 0.0633(16) 0.0467(14) 0.0009(12) 0.0027(10) -0.0024(11)
C21 0.0536(14) 0.0457(13) 0.0409(13) -0.0066(10) 0.0043(10) -0.0153(11)
C22 0.0576(16) 0.0582(15) 0.0420(13) -0.0094(11) 0.0081(11) -0.0135(12)
C23 0.0354(11) 0.0357(11) 0.0375(12) -0.0049(9) -0.0040(9) 0.0064(9)
C24 0.0531(13) 0.0380(12) 0.0324(11) 0.0029(9) -0.0034(10) -0.0064(10)
C25 0.0541(14) 0.0364(12) 0.0371(12) 0.0017(9) -0.0082(10) -0.0032(10)
C26 0.0508(14) 0.0395(12) 0.0328(11) -0.0040(9) -0.0062(10) 0.0025(10)
C27 0.0671(17) 0.0555(15) 0.0495(14) -0.0172(12) -0.0052(12) 0.0105(13)
C28 0.095(2) 0.0600(16) 0.0373(13) 0.0035(12) -0.0114(13) -0.0029(15)
C29 0.0583(16) 0.0622(16) 0.0483(14) -0.0090(12) -0.0150(12) -0.0053(13)
Cl1 0.0683(5) 0.0792(5) 0.0506(4) 0.0137(3) 0.0075(3) 0.0169(4)
Cl2 0.0812(5) 0.0849(5) 0.0825(6) 0.0284(4) 0.0095(4) 0.0296(4)
F1 0.0657(9) 0.0470(8) 0.0582(9) 0.0047(7) 0.0085(7) 0.0081(7)
F2 0.0380(8) 0.1555(17) 0.0873(12) -0.0112(12) 0.0166(8) 0.0196(10)
N1 0.0292(9) 0.0453(10) 0.0371(10) -0.0114(8) 0.0019(7) 0.0001(8)
N2 0.0326(9) 0.0372(9) 0.0345(9) -0.0002(8) -0.0012(7) 0.0036(7)
N3 0.0428(10) 0.0332(9) 0.0309(9) -0.0002(7) -0.0012(7) -0.0034(8)
O1 0.0429(10) 0.0744(12) 0.0686(12) -0.0318(10) 0.0037(8) -0.0144(9)

loop_
_atom_type_symbol
_atom_type_description
_atom_type_scat_dispersion_real
_atom_type_scat_dispersion_imag
_atom_type_scat_source
C C 0.0033 0.0016 'International Tables Vol C Tables 4.2.6.8 and 6.1.1.4'
H H 0.0000 0.0000 'International Tables Vol C Tables 4.2.6.8 and 6.1.1.4'
N N 0.0061 0.0033 'International Tables Vol C Tables 4.2.6.8 and 6.1.1.4'
O O 0.0106 0.0060 'International Tables Vol C Tables 4.2.6.8 and 6.1.1.4'
F F 0.0171 0.0103 'International Tables Vol C Tables 4.2.6.8 and 6.1.1.4'
Cl Cl 0.1484 0.1585 'International Tables Vol C Tables 4.2.6.8 and 6.1.1.4'

loop_
_geom_angle_atom_site_label_1
_geom_angle_atom_site_label_2
_geom_angle_atom_site_label_3
_geom_angle
O1 C1 N1 120.38(19)
O1 C1 C2 125.3(2)
N1 C1 C2 114.27(18)
C3 C2 C1 122.87(19)
C3 C2 H2 118.6
C1 C2 H2 118.6
C2 C3 C4 121.17(19)
C2 C3 H3 119.4
C4 C3 H3 119.4
C8 C4 C5 116.83(17)
C8 C4 C3 117.64(18)
C5 C4 C3 125.49(18)
N2 C5 C4 123.23(17)
N2 C5 C15 113.03(17)
C4 C5 C15 123.74(18)
N2 C6 C7 122.30(18)
N2 C6 C23 118.34(17)
C7 C6 C23 119.22(18)
C6 C7 C8 119.59(18)
C6 C7 H7 120.2
C8 C7 H7 120.2
C7 C8 N1 121.39(17)
C7 C8 C4 119.25(18)
N1 C8 C4 119.36(17)
C10 C9 C14 118.28(19)
C10 C9 N1 120.65(19)
C14 C9 N1 120.83(19)
C11 C10 C9 121.6(2)
C11 C10 Cl1 119.66(18)
C9 C10 Cl1 118.73(16)
C12 C11 C10 118.8(2)
C12 C11 H11 120.6
C10 C11 H11 120.6
C11 C12 C13 121.0(2)
C11 C12 H12 119.5
C13 C12 H12 119.5
C12 C13 C14 119.6(2)
C12 C13 H13 120.2
C14 C13 H13 120.2
C13 C14 C9 120.6(2)
C13 C14 Cl2 119.79(19)
C9 C14 Cl2 119.58(17)
C16 C15 C20 116.39(19)
C16 C15 C5 124.55(19)
C20 C15 C5 118.86(19)
F1 C16 C15 119.72(19)
F1 C16 C17 116.9(2)
C15 C16 C17 123.3(2)
C18 C17 C16 117.1(2)
C18 C17 H17 121.4
C16 C17 H17 121.4
F2 C18 C19 119.4(3)
F2 C18 C17 117.6(3)
C19 C18 C17 122.9(2)
C18 C19 C20 118.3(3)
C18 C19 H19 120.9
C20 C19 H19 120.9
C19 C20 C15 121.9(2)
C19 C20 H20 119.1
C15 C20 H20 119.1
C22 C21 C23 111.88(18)
C22 C21 H21A 109.2
C23 C21 H21A 109.2
C22 C21 H21B 109.2
C23 C21 H21B 109.2
H21A C21 H21B 107.9
N3 C22 C21 110.39(18)
N3 C22 H22A 109.6
C21 C22 H22A 109.6
N3 C22 H22B 109.6
C21 C22 H22B 109.6
H22A C22 H22B 108.1
C6 C23 C21 109.47(16)
C6 C23 C24 115.45(17)
C21 C23 C24 108.82(17)
C6 C23 H23 107.6
C21 C23 H23 107.6
C24 C23 H23 107.6
C25 C24 C23 111.88(18)
C25 C24 H24A 109.2
C23 C24 H24A 109.2
C25 C24 H24B 109.2
C23 C24 H24B 109.2
H24A C24 H24B 107.9
N3 C25 C24 111.66(17)
N3 C25 H25A 109.3
C24 C25 H25A 109.3
N3 C25 H25B 109.3
C24 C25 H25B 109.3
H25A C25 H25B 107.9
N3 C26 C29 108.72(17)
N3 C26 C28 108.64(17)
C29 C26 C28 107.14(19)
N3 C26 C27 113.20(17)
C29 C26 C27 109.80(19)
C28 C26 C27 109.1(2)
C26 C27 H27A 109.5
C26 C27 H27B 109.5
H27A C27 H27B 109.5
C26 C27 H27C 109.5
H27A C27 H27C 109.5
H27B C27 H27C 109.5
C26 C28 H28A 109.5
C26 C28 H28B 109.5
H28A C28 H28B 109.5
C26 C28 H28C 109.5
H28A C28 H28C 109.5
H28B C28 H28C 109.5
C26 C29 H29A 109.5
C26 C29 H29B 109.5
H29A C29 H29B 109.5
C26 C29 H29C 109.5
H29A C29 H29C 109.5
H29B C29 H29C 109.5
C8 N1 C1 124.23(17)
C8 N1 C9 117.48(16)
C1 N1 C9 118.29(16)
C5 N2 C6 118.60(17)
C22 N3 C25 108.46(17)
C22 N3 C26 113.69(16)
C25 N3 C26 113.77(16)

loop_
_geom_bond_atom_site_label_1
_geom_bond_atom_site_label_2
_geom_bond_distance
C1 O1 1.212(2)
C1 N1 1.400(3)
C1 C2 1.448(3)
C2 C3 1.340(3)
C2 H2 0.9300
C3 C4 1.436(3)
C3 H3 0.9300
C4 C8 1.403(3)
C4 C5 1.408(3)
C5 N2 1.338(2)
C5 C15 1.498(3)
C6 N2 1.341(2)
C6 C7 1.377(3)
C6 C23 1.513(3)
C7 C8 1.386(3)
C7 H7 0.9300
C8 N1 1.392(2)
C9 C10 1.384(3)
C9 C14 1.385(3)
C9 N1 1.433(2)
C10 C11 1.382(3)
C10 Cl1 1.730(2)
C11 C12 1.369(3)
C11 H11 0.9300
C12 C13 1.375(3)
C12 H12 0.9300
C13 C14 1.382(3)
C13 H13 0.9300
C14 Cl2 1.727(2)
C15 C16 1.378(3)
C15 C20 1.392(3)
C16 F1 1.347(2)
C16 C17 1.379(3)
C17 C18 1.367(4)
C17 H17 0.9300
C18 F2 1.350(3)
C18 C19 1.358(4)
C19 C20 1.383(3)
C19 H19 0.9300
C20 H20 0.9300
C21 C22 1.514(3)
C21 C23 1.521(3)
C21 H21A 0.9700
C21 H21B 0.9700
C22 N3 1.457(3)
C22 H22A 0.9700
C22 H22B 0.9700
C23 C24 1.521(3)
C23 H23 0.9800
C24 C25 1.518(3)
C24 H24A 0.9700
C24 H24B 0.9700
C25 N3 1.462(3)
C25 H25A 0.9700
C25 H25B 0.9700
C26 N3 1.498(3)
C26 C29 1.526(3)
C26 C28 1.528(3)
C26 C27 1.532(3)
C27 H27A 0.9600
C27 H27B 0.9600
C27 H27C 0.9600
C28 H28A 0.9600
C28 H28B 0.9600
C28 H28C 0.9600
C29 H29A 0.9600
C29 H29B 0.9600
C29 H29C 0.9600

loop_
_cod_related_entry_id
_cod_related_entry_database
_cod_related_entry_code
1 ChemSpider 13095579
